data_8102092
loop_
_publ_author_name
'Li, J.'
'Li, D.-S.'
'Fu, F.'
'Wang, D.-J.'
'Dai, J.-Y.'
'Qi, G.-C.'

_publ_section_title
;
Crystal structure of 1,2-bis(4-pyridyl)-glycol, C~24~H~24~N~4~O~4~
;
_journal_issue 2
_journal_name_full 'Zeitschrift f\"ur Kristallographie - New Crystal Structures'
_journal_page_first 125
_journal_page_last 126
_journal_volume 222
_journal_year 2007
_chemical_formula_sum 'C24 H24 N4 O4'
_chemical_formula_weight 432.47
_chemical_name_systematic
; 
1,2-bis(4-pyridyl)-glycol
;
_space_group_IT_number 61
_symmetry_cell_setting orthorhombic
_symmetry_space_group_name_Hall '-P 2ac 2ab'
_symmetry_space_group_name_H-M 'P b c a'
_atom_sites_solution_hydrogens geom
_atom_sites_solution_primary direct
_atom_sites_solution_secondary difmap
_audit_creation_method SHELXL-97
_cell_angle_alpha 90.00
_cell_angle_beta 90.00
_cell_angle_gamma 90.00
_cell_formula_units_Z 2
_cell_length_a 8.060(2)
_cell_length_b 11.318(2)
_cell_length_c 11.547(2)
_cell_measurement_reflns_used 1013
_cell_measurement_temperature 298(2)
_cell_measurement_theta_max 23.004
_cell_measurement_theta_min 3.529
_cell_volume 1053.4(4)
_computing_cell_refinement 'Bruker SMART'
_computing_data_collection 'Bruker SMART'
_computing_data_reduction 'Bruker SHELXTL'
_computing_molecular_graphics 'Bruker SHELXTL'
_computing_publication_material 'Bruker SHELXTL'
_computing_structure_refinement 'SHELXL-97 (Sheldrick, 1997)'
_computing_structure_solution 'SHELXS-97 (Sheldrick, 1990)'
_diffrn_ambient_temperature 298(2)
_diffrn_measured_fraction_theta_full 0.999
_diffrn_measured_fraction_theta_max 0.999
_diffrn_measurement_device_type 'Bruker SMART CCD'
_diffrn_measurement_method phi/omega
_diffrn_radiation_monochromator graphite
_diffrn_radiation_source 'fine-focus sealed tube'
_diffrn_radiation_type MoK\a
_diffrn_radiation_wavelength 0.71073
_diffrn_reflns_av_R_equivalents 0.0418
_diffrn_reflns_av_sigmaI/netI 0.0346
_diffrn_reflns_limit_h_max 8
_diffrn_reflns_limit_h_min -9
_diffrn_reflns_limit_k_max 13
_diffrn_reflns_limit_k_min -7
_diffrn_reflns_limit_l_max 11
_diffrn_reflns_limit_l_min -13
_diffrn_reflns_number 3804
_diffrn_reflns_theta_full 25.00
_diffrn_reflns_theta_max 25.00
_diffrn_reflns_theta_min 3.53
_exptl_absorpt_coefficient_mu 0.095
_exptl_absorpt_correction_T_max 0.9906
_exptl_absorpt_correction_T_min 0.9804
_exptl_absorpt_correction_type multi-scan
_exptl_absorpt_process_details sadabs
_exptl_crystal_colour colorless
_exptl_crystal_density_diffrn 1.363
_exptl_crystal_density_method 'not measured'
_exptl_crystal_description diamond-shape
_exptl_crystal_F_000 456
_exptl_crystal_size_max 0.21
_exptl_crystal_size_mid 0.17
_exptl_crystal_size_min 0.10
_refine_diff_density_max 0.419
_refine_diff_density_min -0.192
_refine_diff_density_rms 0.041
_refine_ls_extinction_method none
_refine_ls_goodness_of_fit_ref 1.017
_refine_ls_hydrogen_treatment mixed
_refine_ls_matrix_type full
_refine_ls_number_parameters 73
_refine_ls_number_reflns 930
_refine_ls_number_restraints 0
_refine_ls_restrained_S_all 1.017
_refine_ls_R_factor_all 0.0667
_refine_ls_R_factor_gt 0.0461
_refine_ls_shift/su_max 0.000
_refine_ls_shift/su_mean 0.000
_refine_ls_structure_factor_coef Fsqd
_refine_ls_weighting_details 'calc w=1/[\s^2^(Fo^2^)+(0.0808P)^2^+0.0061P] where P=(Fo^2^+2Fc^2^)/3'
_refine_ls_weighting_scheme calc
_refine_ls_wR_factor_gt 0.1231
_refine_ls_wR_factor_ref 0.1345
_reflns_number_gt 662
_reflns_number_total 930
_reflns_threshold_expression >2sigma(I)
_cod_data_source_file 1267-1968.cff
_cod_data_source_block 061215f
_cod_depositor_comments
;
The following automatic conversions were performed:
'_symmetry_cell_setting' value 'Orthorhombic' changed to 'orthorhombic'
according to '/home/saulius/struct/CIF-dictionaries/cif_core.dic'
dictionary named 'cif_core.dic' version 2.4.1 from 2010-06-29.

Automatic conversion script
Id: cif_fix_enum 1555 2011-01-17 13:19:09Z saulius 
;
_cod_original_sg_symbol_H-M Pbca
_cod_database_code 8102092

loop_
_symmetry_equiv_pos_as_xyz
'x, y, z'
'-x+1/2, -y, z+1/2'
'-x, y+1/2, -z+1/2'
'x+1/2, -y+1/2, -z'
'-x, -y, -z'
'x-1/2, y, -z-1/2'
'x, -y-1/2, z-1/2'
'-x-1/2, y-1/2, z'

loop_
_atom_site_label
_atom_site_type_symbol
_atom_site_fract_x
_atom_site_fract_y
_atom_site_fract_z
_atom_site_U_iso_or_equiv
_atom_site_adp_type
_atom_site_occupancy
_atom_site_symmetry_multiplicity
_atom_site_Wyckoff_symbol
_atom_site_calc_flag
_atom_site_refinement_flags
_atom_site_disorder_assembly
_atom_site_disorder_group
N1 N 0.1514(2) 0.33078(17) 0.71975(16) 0.0501(6) Uani 1 8 c d . . .
O1 O 0.18458(18) 0.02060(12) 0.41315(12) 0.0450(5) Uani 1 8 c d . . .
H1 H 0.1951 0.0602 0.3541 0.068 Uiso 1 8 c d R . .
C1 C 0.1936(3) 0.2182(2) 0.73858(19) 0.0503(6) Uani 1 8 c d . . .
H1A H 0.2501 0.2003 0.8066 0.060 Uiso 1 8 c calc R . .
C2 C 0.1586(3) 0.1275(2) 0.66349(18) 0.0483(6) Uani 1 8 c d . . .
H2 H 0.1928 0.0509 0.6805 0.058 Uiso 1 8 c calc R . .
C3 C 0.0713(3) 0.15073(17) 0.56156(17) 0.0390(6) Uani 1 8 c d . . .
C4 C 0.0259(3) 0.26697(18) 0.54308(18) 0.0438(6) Uani 1 8 c d . . .
H4 H -0.0330 0.2872 0.4767 0.053 Uiso 1 8 c calc R . .
C5 C 0.0674(3) 0.35300(18) 0.6224(2) 0.0499(6) Uani 1 8 c d . . .
H5 H 0.0354 0.4304 0.6074 0.060 Uiso 1 8 c calc R . .
C6 C 0.0359(3) 0.05543(18) 0.47289(17) 0.0428(6) Uani 1 8 c d . . .
H6 H -0.0435 0.0863 0.4162 0.051 Uiso 1 8 c calc R . .

loop_
_atom_site_aniso_label
_atom_site_aniso_U_11
_atom_site_aniso_U_22
_atom_site_aniso_U_33
_atom_site_aniso_U_23
_atom_site_aniso_U_13
_atom_site_aniso_U_12
N1 0.0564(13) 0.0459(12) 0.0480(11) -0.0075(9) 0.0006(10) -0.0077(9)
O1 0.0464(9) 0.0489(9) 0.0399(8) 0.0026(6) 0.0108(7) 0.0007(7)
C1 0.0580(14) 0.0525(15) 0.0404(12) -0.0038(10) -0.0086(11) -0.0035(12)
C2 0.0596(15) 0.0394(12) 0.0459(13) -0.0002(10) -0.0128(11) 0.0036(10)
C3 0.0404(12) 0.0396(12) 0.0371(11) 0.0003(9) -0.0021(9) -0.0008(9)
C4 0.0492(13) 0.0389(12) 0.0434(13) 0.0039(10) -0.0061(10) -0.0002(10)
C5 0.0595(15) 0.0341(12) 0.0561(14) -0.0010(10) 0.0011(12) -0.0004(10)
C6 0.0487(13) 0.0426(13) 0.0370(11) 0.0021(9) -0.0031(10) 0.0024(10)

loop_
_atom_type_symbol
_atom_type_description
_atom_type_scat_dispersion_real
_atom_type_scat_dispersion_imag
_atom_type_scat_source
C C 0.0033 0.0016 'International Tables Vol C Tables 4.2.6.8 and 6.1.1.4'
H H 0.0000 0.0000 'International Tables Vol C Tables 4.2.6.8 and 6.1.1.4'
N N 0.0061 0.0033 'International Tables Vol C Tables 4.2.6.8 and 6.1.1.4'
O O 0.0106 0.0060 'International Tables Vol C Tables 4.2.6.8 and 6.1.1.4'

loop_
_geom_angle_atom_site_label_1
_geom_angle_atom_site_label_2
_geom_angle_atom_site_label_3
_geom_angle
_geom_angle_site_symmetry_1
_geom_angle_site_symmetry_3
_geom_angle_publ_flag
C5 N1 C1 116.45(18) . . ?
C6 O1 H1 109.6 . . ?
N1 C1 C2 123.9(2) . . ?
N1 C1 H1A 118.0 . . ?
C2 C1 H1A 118.0 . . ?
C1 C2 C3 119.6(2) . . ?
C1 C2 H2 120.2 . . ?
C3 C2 H2 120.2 . . ?
C4 C3 C2 116.3(2) . . ?
C4 C3 C6 121.58(19) . . ?
C2 C3 C6 122.04(18) . . ?
C5 C4 C3 120.4(2) . . ?
C5 C4 H4 119.8 . . ?
C3 C4 H4 119.8 . . ?
N1 C5 C4 123.3(2) . . ?
N1 C5 H5 118.3 . . ?
C4 C5 H5 118.3 . . ?
O1 C6 C3 111.26(16) . . ?
O1 C6 C6 106.8(2) . 5_556 ?
C3 C6 C6 112.5(2) . 5_556 ?
O1 C6 H6 108.7 . . ?
C3 C6 H6 108.7 . . ?
C6 C6 H6 108.7 5_556 . ?

loop_
_geom_bond_atom_site_label_1
_geom_bond_atom_site_label_2
_geom_bond_distance
_geom_bond_site_symmetry_2
_geom_bond_publ_flag
N1 C5 1.336(3) . ?
N1 C1 1.337(3) . ?
O1 C6 1.438(3) . ?
O1 H1 0.8200 . ?
C1 C2 1.373(3) . ?
C1 H1A 0.9300 . ?
C2 C3 1.396(3) . ?
C2 H2 0.9300 . ?
C3 C4 1.382(3) . ?
C3 C6 1.514(3) . ?
C4 C5 1.378(3) . ?
C4 H4 0.9300 . ?
C5 H5 0.9300 . ?
C6 C6 1.517(4) 5_556 ?
C6 H6 0.9800 . ?

loop_
_geom_torsion_atom_site_label_1
_geom_torsion_atom_site_label_2
_geom_torsion_atom_site_label_3
_geom_torsion_atom_site_label_4
_geom_torsion
_geom_torsion_site_symmetry_1
_geom_torsion_site_symmetry_2
_geom_torsion_site_symmetry_3
_geom_torsion_site_symmetry_4
_geom_torsion_publ_flag
C5 N1 C1 C2 1.3(3) . . . . ?
N1 C1 C2 C3 -1.2(4) . . . . ?
C1 C2 C3 C4 0.3(3) . . . . ?
C1 C2 C3 C6 177.2(2) . . . . ?
C2 C3 C4 C5 0.4(3) . . . . ?
C6 C3 C4 C5 -176.5(2) . . . . ?
C1 N1 C5 C4 -0.6(3) . . . . ?
C3 C4 C5 N1 -0.2(4) . . . . ?
C4 C3 C6 O1 105.9(2) . . . . ?
C2 C3 C6 O1 -70.8(2) . . . . ?
C4 C3 C6 C6 -134.3(2) . . . 5_556 ?
C2 C3 C6 C6 49.0(3) . . . 5_556 ?
